data_7109574
loop_
_publ_author_name
'Chengfeng Zhu'
'Xu Chen'
'Zhiwei Yang'
'Xia Du'
'Yan Liu'
'Yong Cui'

_publ_section_title
;
 Chiral microporous Ti(salan)-based metal-organic frameworks for
 asymmetric sulfoxidation
;
_journal_name_full Chem.Commun.
_journal_page_first 7120
_journal_paper_doi 10.1039/c3cc43225d
_journal_volume 49
_journal_year 2013
_chemical_formula_sum 'C162 H180 N18 O30 Ti4 Zn3'
_chemical_formula_weight 3246.95
_chemical_name_systematic
; 
 ? 
;
_space_group_IT_number 18
_symmetry_cell_setting orthorhombic
_symmetry_space_group_name_Hall 'P 2 2ab'
_symmetry_space_group_name_H-M 'P 21 21 2'
_atom_sites_solution_hydrogens geom
_atom_sites_solution_primary direct
_atom_sites_solution_secondary difmap
_audit_creation_method SHELXL-97
_cell_angle_alpha 90.00
_cell_angle_beta 90.00
_cell_angle_gamma 90.00
_cell_formula_units_Z 2
_cell_length_a 34.0597(5)
_cell_length_b 16.9014(2)
_cell_length_c 18.3315(3)
_cell_measurement_reflns_used 12261
_cell_measurement_temperature 123(2)
_cell_measurement_theta_max 55
_cell_measurement_theta_min 2.91
_cell_volume 10552.6(3)
_computing_cell_refinement 'SAINT (Bruker, 1999)'
_computing_data_collection 'SMART (Bruker, 1997)'
_computing_data_reduction SAINT
_computing_molecular_graphics 'SHELXTL-PLUS (Sheldrick, 1990)'
_computing_publication_material SHELXL-97
_computing_structure_refinement 'SHELXL-97 (Sheldrick, 1997)'
_computing_structure_solution 'SHELXS-97 (Sheldrick, 1990)'
_diffrn_ambient_temperature 123(2)
_diffrn_measured_fraction_theta_full 0.969
_diffrn_measured_fraction_theta_max 0.969
_diffrn_radiation_monochromator graphite
_diffrn_radiation_source 'fine-focus sealed tube'
_diffrn_radiation_type CuK\a
_diffrn_radiation_wavelength 1.54178
_diffrn_reflns_av_R_equivalents 0.0377
_diffrn_reflns_av_sigmaI/netI 0.0808
_diffrn_reflns_limit_h_max 35
_diffrn_reflns_limit_h_min -35
_diffrn_reflns_limit_k_max 13
_diffrn_reflns_limit_k_min -17
_diffrn_reflns_limit_l_max 19
_diffrn_reflns_limit_l_min -17
_diffrn_reflns_number 25138
_diffrn_reflns_theta_full 55.00
_diffrn_reflns_theta_max 55.00
_diffrn_reflns_theta_min 2.92
_exptl_absorpt_coefficient_mu 2.073
_exptl_absorpt_correction_T_max 0.847
_exptl_absorpt_correction_T_min 0.820
_exptl_absorpt_correction_type multi-scan
_exptl_absorpt_process_details 'SADABS (Sheldrick, 1996)'
_exptl_crystal_colour Yellow
_exptl_crystal_density_diffrn 1.022
_exptl_crystal_density_method 'not measured'
_exptl_crystal_description Block
_exptl_crystal_F_000 3392
_exptl_crystal_size_max 0.10
_exptl_crystal_size_mid 0.08
_exptl_crystal_size_min 0.08
_refine_diff_density_max 1.202
_refine_diff_density_min -0.579
_refine_diff_density_rms 0.108
_refine_ls_abs_structure_details 'Flack H D (1983), Acta Cryst. A39, 876-881'
_refine_ls_abs_structure_Flack 0.031(13)
_refine_ls_extinction_method none
_refine_ls_goodness_of_fit_ref 1.084
_refine_ls_hydrogen_treatment constr
_refine_ls_matrix_type full
_refine_ls_number_parameters 821
_refine_ls_number_reflns 12261
_refine_ls_number_restraints 102
_refine_ls_restrained_S_all 1.100
_refine_ls_R_factor_all 0.1145
_refine_ls_R_factor_gt 0.0984
_refine_ls_shift/su_max 0.001
_refine_ls_shift/su_mean 0.000
_refine_ls_structure_factor_coef Fsqd
_refine_ls_weighting_details 'calc w=1/[\s^2^(Fo^2^)+(0.2000P)^2^+0.0000P] where P=(Fo^2^+2Fc^2^)/3'
_refine_ls_weighting_scheme calc
_refine_ls_wR_factor_gt 0.2573
_refine_ls_wR_factor_ref 0.2757
_reflns_number_gt 10038
_reflns_number_total 12261
_reflns_threshold_expression >2sigma(I)
_cod_data_source_file c3cc43225d.txt
_cod_data_source_block Zn
_cod_original_sg_symbol_H-M P2(1)2(1)2
_cod_database_code 7109574

loop_
_symmetry_equiv_pos_as_xyz
'x, y, z'
'-x, -y, z'
'x+1/2, -y+1/2, -z'
'-x+1/2, y+1/2, -z'

loop_
_atom_site_label
_atom_site_type_symbol
_atom_site_fract_x
_atom_site_fract_y
_atom_site_fract_z
_atom_site_U_iso_or_equiv
_atom_site_adp_type
_atom_site_occupancy
_atom_site_symmetry_multiplicity
_atom_site_calc_flag
_atom_site_refinement_flags
Zn1 Zn 0.99540(3) 0.89189(7) -0.24860(6) 0.0584(3) Uani 1 1 d .
Zn2 Zn 0.98597(8) 0.9992(2) -0.09769(13) 0.0757(9) Uani 0.50 1 d P
Ti1 Ti 0.84552(6) 0.71198(9) 0.17086(9) 0.0653(5) Uani 1 1 d .
Ti2 Ti 0.82443(4) 0.82669(8) 0.33135(8) 0.0448(4) Uani 1 1 d .
O1 O 0.9960(5) 0.8796(7) -0.1013(8) 0.160(5) Uani 1 1 d U
O2 O 0.9707(3) 0.7981(10) -0.1899(6) 0.150(5) Uani 1 1 d U
O3 O 1.0000 1.0000 -0.1997(11) 0.125(5) Uani 1 2 d S
O4 O 0.8701(3) 0.6843(4) 0.0790(4) 0.085(2) Uani 1 1 d .
O5 O 0.8127(2) 0.6251(4) 0.1697(4) 0.0742(18) Uani 1 1 d .
O6 O 0.8885(2) 0.6775(4) 0.2245(4) 0.0717(18) Uani 1 1 d .
O7 O 0.9803(4) 0.8603(12) 0.6313(8) 0.186(7) Uani 1 1 d .
O8 O 0.9452(4) 0.9206(6) 0.6977(7) 0.137(4) Uani 1 1 d U
O9 O 0.83423(16) 0.8754(3) 0.4244(3) 0.0509(13) Uani 1 1 d .
O10 O 0.77152(16) 0.8571(3) 0.3301(3) 0.0502(13) Uani 1 1 d .
O11 O 0.85009(17) 0.9074(3) 0.2806(3) 0.0531(14) Uani 1 1 d D
O12 O 0.82497(16) 0.7638(3) 0.2502(3) 0.0517(12) Uani 1 1 d .
O13 O 1.0000 1.0000 0.0298(6) 0.110(4) Uani 1 2 d SU
N1 N 0.8682(3) 0.8306(5) 0.1413(5) 0.078(2) Uani 1 1 d .
N2 N 0.7964(3) 0.7701(4) 0.1084(4) 0.068(2) Uani 1 1 d .
N4 N 0.87681(18) 0.7589(4) 0.3639(4) 0.0506(16) Uani 1 1 d .
N5 N 0.79897(17) 0.7182(4) 0.3876(3) 0.0420(14) Uani 1 1 d .
C1 C 0.9722(4) 0.8292(12) -0.1280(10) 0.122(5) Uani 1 1 d DU
C2 C 0.9466(2) 0.7785(5) -0.0716(4) 0.104(5) Uani 1 1 d GDU
C3 C 0.9273(3) 0.7078(5) -0.0866(3) 0.104(4) Uani 1 1 d GU
H3A H 0.9315 0.6817 -0.1318 0.125 Uiso 1 1 calc R
C4 C 0.9020(2) 0.6753(4) -0.0353(4) 0.098(4) Uani 1 1 d G
C5 C 0.8958(2) 0.7135(4) 0.0309(3) 0.084(3) Uani 1 1 d G
C6 C 0.9151(3) 0.7842(4) 0.0458(3) 0.091(4) Uani 1 1 d G
C7 C 0.9405(2) 0.8167(4) -0.0054(5) 0.097(4) Uani 1 1 d GU
H7A H 0.9536 0.8650 0.0047 0.117 Uiso 1 1 calc R
C8 C 0.8840(5) 0.5960(10) -0.0524(6) 0.114(5) Uani 1 1 d D
C9 C 0.8937(7) 0.5583(13) -0.1274(7) 0.166(9) Uani 1 1 d D
H9A H 0.9222 0.5534 -0.1327 0.249 Uiso 1 1 calc R
H9B H 0.8833 0.5919 -0.1665 0.249 Uiso 1 1 calc R
H9C H 0.8816 0.5057 -0.1304 0.249 Uiso 1 1 calc R
C10 C 0.8977(6) 0.5322(10) 0.0015(8) 0.125(6) Uani 1 1 d .
H10A H 0.9263 0.5271 -0.0012 0.187 Uiso 1 1 calc R
H10B H 0.8855 0.4815 -0.0112 0.187 Uiso 1 1 calc R
H10C H 0.8900 0.5472 0.0511 0.187 Uiso 1 1 calc R
C11 C 0.8381(5) 0.6018(11) -0.0448(10) 0.138(6) Uani 1 1 d D
H11A H 0.8314 0.6242 0.0029 0.207 Uiso 1 1 calc R
H11B H 0.8266 0.5489 -0.0492 0.207 Uiso 1 1 calc R
H11C H 0.8277 0.6360 -0.0834 0.207 Uiso 1 1 calc R
C12 C 0.9117(4) 0.8266(8) 0.1202(7) 0.091(4) Uani 1 1 d .
H12A H 0.9266 0.7971 0.1578 0.110 Uiso 1 1 calc R
H12B H 0.9227 0.8806 0.1167 0.110 Uiso 1 1 calc R
C13 C 0.8442(4) 0.8739(5) 0.0869(5) 0.075(3) Uani 1 1 d .
H13A H 0.8498 0.8509 0.0377 0.090 Uiso 1 1 calc R
C14 C 0.8524(4) 0.9616(6) 0.0838(6) 0.094(4) Uani 1 1 d D
H14A H 0.8797 0.9703 0.0671 0.113 Uiso 1 1 calc R
H14B H 0.8498 0.9845 0.1333 0.113 Uiso 1 1 calc R
C15 C 0.8237(4) 1.0038(6) 0.0312(6) 0.093(4) Uani 1 1 d DU
H15A H 0.8282 1.0616 0.0337 0.111 Uiso 1 1 calc R
H15B H 0.8291 0.9864 -0.0194 0.111 Uiso 1 1 calc R
C16 C 0.7837(4) 0.9872(6) 0.0489(6) 0.088(4) Uani 1 1 d .
H16A H 0.7665 1.0129 0.0123 0.106 Uiso 1 1 calc R
H16B H 0.7776 1.0107 0.0970 0.106 Uiso 1 1 calc R
C17 C 0.7746(4) 0.9020(6) 0.0511(5) 0.084(3) Uani 1 1 d D
H17A H 0.7777 0.8792 0.0017 0.100 Uiso 1 1 calc R
H17B H 0.7469 0.8946 0.0661 0.100 Uiso 1 1 calc R
C18 C 0.8018(3) 0.8579(5) 0.1051(5) 0.065(3) Uani 1 1 d D
H18A H 0.7967 0.8796 0.1549 0.079 Uiso 1 1 calc R
C19 C 0.7566(3) 0.7531(6) 0.1450(5) 0.070(3) Uani 1 1 d .
H19A H 0.7568 0.7751 0.1951 0.084 Uiso 1 1 calc R
H19B H 0.7356 0.7803 0.1174 0.084 Uiso 1 1 calc R
C20 C 0.7475(2) 0.6667(3) 0.1487(3) 0.078(3) Uani 1 1 d G
C21 C 0.70779(19) 0.6488(3) 0.1419(3) 0.074(3) Uani 1 1 d G
H21A H 0.6894 0.6897 0.1318 0.088 Uiso 1 1 calc R
C22 C 0.69501(19) 0.5712(4) 0.1499(3) 0.084(4) Uani 1 1 d G
C23 C 0.7219(2) 0.5115(3) 0.1648(3) 0.084(4) Uani 1 1 d G
H23A H 0.7132 0.4584 0.1702 0.100 Uiso 1 1 calc R
C24 C 0.7616(2) 0.5293(3) 0.1716(3) 0.083(4) Uani 1 1 d G
C25 C 0.77435(18) 0.6069(4) 0.1635(3) 0.078(3) Uani 1 1 d G
C26 C 0.7903(5) 0.4623(6) 0.1848(7) 0.098(4) Uani 1 1 d D
C27 C 0.7710(5) 0.3786(6) 0.1946(7) 0.109(5) Uani 1 1 d D
H27A H 0.7523 0.3804 0.2352 0.163 Uiso 1 1 calc R
H27B H 0.7914 0.3394 0.2051 0.163 Uiso 1 1 calc R
H27C H 0.7572 0.3639 0.1498 0.163 Uiso 1 1 calc R
C28 C 0.8194(5) 0.4528(6) 0.1215(8) 0.118(6) Uani 1 1 d .
H28A H 0.8324 0.5035 0.1121 0.177 Uiso 1 1 calc R
H28B H 0.8052 0.4358 0.0777 0.177 Uiso 1 1 calc R
H28C H 0.8391 0.4129 0.1344 0.177 Uiso 1 1 calc R
C29 C 0.8139(4) 0.4766(6) 0.2577(6) 0.084(3) Uani 1 1 d .
H29A H 0.8264 0.5288 0.2562 0.126 Uiso 1 1 calc R
H29B H 0.8341 0.4357 0.2631 0.126 Uiso 1 1 calc R
H29C H 0.7958 0.4741 0.2993 0.126 Uiso 1 1 calc R
N3 N 0.5722(2) 0.5142(6) 0.1223(7) 0.160(7) Uani 1 1 d G
C30 C 0.5974(3) 0.4623(5) 0.1579(7) 0.133(6) Uani 1 1 d GU
H30A H 0.5878 0.4133 0.1759 0.160 Uiso 1 1 calc R
C31 C 0.6367(3) 0.4822(5) 0.1672(6) 0.130(6) Uani 1 1 d G
H31A H 0.6539 0.4468 0.1916 0.156 Uiso 1 1 calc R
C32 C 0.6508(2) 0.5540(5) 0.1409(5) 0.093(4) Uani 1 1 d G
C33 C 0.6255(3) 0.6058(4) 0.1053(5) 0.098(4) Uani 1 1 d GU
H33A H 0.6352 0.6549 0.0873 0.118 Uiso 1 1 calc R
C34 C 0.5863(3) 0.5859(5) 0.0960(6) 0.129(6) Uani 1 1 d G
H34A H 0.5690 0.6214 0.0717 0.154 Uiso 1 1 calc R
C35 C 0.9510(5) 0.8903(10) 0.6384(11) 0.110(5) Uani 1 1 d U
C36 C 0.92017(18) 0.8877(4) 0.5821(4) 0.083(3) Uani 1 1 d G
C37 C 0.8831(2) 0.9184(4) 0.5968(3) 0.079(3) Uani 1 1 d G
H37A H 0.8778 0.9417 0.6429 0.094 Uiso 1 1 calc R
C38 C 0.85388(15) 0.9149(4) 0.5440(3) 0.057(2) Uani 1 1 d G
C39 C 0.86167(14) 0.8808(4) 0.4766(3) 0.056(2) Uani 1 1 d G
C40 C 0.89872(16) 0.8501(4) 0.4619(3) 0.061(2) Uani 1 1 d G
C41 C 0.92797(13) 0.8536(4) 0.5147(4) 0.090(4) Uani 1 1 d G
H41A H 0.9533 0.8327 0.5046 0.108 Uiso 1 1 calc R
C42 C 0.8132(3) 0.9513(5) 0.5597(5) 0.064(3) Uani 1 1 d .
C43 C 0.8078(3) 0.9733(6) 0.6439(5) 0.073(3) Uani 1 1 d .
H43A H 0.8286 1.0100 0.6588 0.110 Uiso 1 1 calc R
H43B H 0.8095 0.9250 0.6734 0.110 Uiso 1 1 calc R
H43C H 0.7822 0.9982 0.6511 0.110 Uiso 1 1 calc R
C44 C 0.7792(3) 0.8944(6) 0.5446(5) 0.067(2) Uani 1 1 d .
H44A H 0.7801 0.8774 0.4935 0.100 Uiso 1 1 calc R
H44B H 0.7542 0.9214 0.5542 0.100 Uiso 1 1 calc R
H44C H 0.7815 0.8481 0.5765 0.100 Uiso 1 1 calc R
C45 C 0.8084(3) 1.0282(5) 0.5160(5) 0.065(2) Uani 1 1 d .
H45A H 0.8117 1.0170 0.4639 0.097 Uiso 1 1 calc R
H45B H 0.8284 1.0665 0.5316 0.097 Uiso 1 1 calc R
H45C H 0.7822 1.0502 0.5246 0.097 Uiso 1 1 calc R
C46 C 0.9084(2) 0.8130(6) 0.3891(5) 0.061(2) Uani 1 1 d .
H46A H 0.9123 0.8553 0.3524 0.073 Uiso 1 1 calc R
H46B H 0.9333 0.7831 0.3933 0.073 Uiso 1 1 calc R
C47 C 0.8677(2) 0.6970(5) 0.4175(5) 0.061(2) Uani 1 1 d D
H47A H 0.8629 0.7231 0.4656 0.073 Uiso 1 1 calc R
C48 C 0.9009(3) 0.6356(6) 0.4277(6) 0.065(2) Uani 1 1 d D
H48A H 0.9076 0.6123 0.3798 0.079 Uiso 1 1 calc R
H48B H 0.9246 0.6628 0.4465 0.079 Uiso 1 1 calc R
C49 C 0.8898(3) 0.5708(7) 0.4793(7) 0.079(3) Uani 1 1 d .
H49A H 0.8852 0.5932 0.5285 0.095 Uiso 1 1 calc R
H49B H 0.9116 0.5322 0.4829 0.095 Uiso 1 1 calc R
C50 C 0.8516(3) 0.5279(6) 0.4519(6) 0.069(3) Uani 1 1 d .
H50A H 0.8565 0.5036 0.4037 0.082 Uiso 1 1 calc R
H50B H 0.8443 0.4853 0.4865 0.082 Uiso 1 1 calc R
C51 C 0.8182(3) 0.5876(5) 0.4462(5) 0.057(2) Uani 1 1 d .
H51A H 0.8122 0.6092 0.4951 0.068 Uiso 1 1 calc R
H51B H 0.7943 0.5611 0.4274 0.068 Uiso 1 1 calc R
C52 C 0.8299(2) 0.6557(5) 0.3944(5) 0.0509(19) Uani 1 1 d D
H52A H 0.8343 0.6326 0.3449 0.061 Uiso 1 1 calc R
C53 C 0.7648(2) 0.6869(4) 0.3450(4) 0.0424(17) Uani 1 1 d .
H53A H 0.7545 0.6395 0.3704 0.051 Uiso 1 1 calc R
H53B H 0.7743 0.6696 0.2966 0.051 Uiso 1 1 calc R
C54 C 0.73115(10) 0.7440(2) 0.3337(3) 0.0433(17) Uani 1 1 d G
C55 C 0.69409(12) 0.71054(19) 0.3264(3) 0.0479(18) Uani 1 1 d G
H55A H 0.6909 0.6549 0.3304 0.057 Uiso 1 1 calc R
C56 C 0.66169(9) 0.7585(2) 0.3134(3) 0.0495(19) Uani 1 1 d G
C57 C 0.66635(10) 0.8400(2) 0.3076(3) 0.054(2) Uani 1 1 d G
H57A H 0.6442 0.8727 0.2987 0.064 Uiso 1 1 calc R
C58 C 0.70341(13) 0.87347(19) 0.3149(3) 0.0481(19) Uani 1 1 d G
C59 C 0.73581(10) 0.8255(2) 0.3280(3) 0.0424(17) Uani 1 1 d G
C60 C 0.7075(2) 0.9653(5) 0.3095(5) 0.056(2) Uani 1 1 d .
C61 C 0.6660(3) 1.0057(6) 0.3050(8) 0.088(3) Uani 1 1 d .
H61A H 0.6693 1.0632 0.3016 0.132 Uiso 1 1 calc R
H61B H 0.6509 0.9928 0.3489 0.132 Uiso 1 1 calc R
H61C H 0.6521 0.9863 0.2618 0.132 Uiso 1 1 calc R
C62 C 0.7263(3) 0.9990(6) 0.3770(5) 0.064(2) Uani 1 1 d .
H62A H 0.7285 1.0566 0.3721 0.095 Uiso 1 1 calc R
H62B H 0.7526 0.9761 0.3831 0.095 Uiso 1 1 calc R
H62C H 0.7102 0.9862 0.4196 0.095 Uiso 1 1 calc R
C63 C 0.7311(3) 0.9862(6) 0.2406(6) 0.070(2) Uani 1 1 d .
H63A H 0.7337 1.0438 0.2368 0.104 Uiso 1 1 calc R
H63B H 0.7174 0.9659 0.1974 0.104 Uiso 1 1 calc R
H63C H 0.7573 0.9622 0.2435 0.104 Uiso 1 1 calc R
N6 N 0.55007(12) 0.6515(3) 0.2641(4) 0.068(2) Uani 1 1 d G
C64 C 0.57573(16) 0.6142(3) 0.3120(4) 0.080(3) Uani 1 1 d G
H64A H 0.5685 0.5653 0.3339 0.096 Uiso 1 1 calc R
C65 C 0.61189(15) 0.6482(4) 0.3277(4) 0.074(3) Uani 1 1 d G
H65A H 0.6294 0.6227 0.3604 0.089 Uiso 1 1 calc R
C66 C 0.62239(12) 0.7197(3) 0.2956(4) 0.054(2) Uani 1 1 d G
C67 C 0.59674(17) 0.7570(3) 0.2478(4) 0.082(3) Uani 1 1 d G
H67A H 0.6039 0.8059 0.2259 0.098 Uiso 1 1 calc R
C68 C 0.56057(16) 0.7230(4) 0.2320(4) 0.098(4) Uani 1 1 d G
H68A H 0.5430 0.7485 0.1993 0.117 Uiso 1 1 calc R
C69 C 0.9230(4) 0.6333(8) 0.2095(8) 0.105(4) Uani 1 1 d D
H69A H 0.9440 0.6518 0.2426 0.127 Uiso 1 1 calc R
H69B H 0.9314 0.6454 0.1590 0.127 Uiso 1 1 calc R
C70 C 0.9195(7) 0.5437(10) 0.2171(13) 0.167(9) Uani 1 1 d D
H70A H 0.9446 0.5190 0.2044 0.251 Uiso 1 1 calc R
H70B H 0.8990 0.5241 0.1842 0.251 Uiso 1 1 calc R
H70C H 0.9127 0.5303 0.2675 0.251 Uiso 1 1 calc R
O14 O 0.7428(6) 0.2291(16) 0.0229(12) 0.268 Uiso 1 1 d D
C73 C 0.7546(6) 0.2002(16) 0.0798(13) 0.233(13) Uiso 1 1 d D
N7 N 0.7955(4) 0.2066(8) 0.0969(8) 0.132(4) Uiso 1 1 d D
C74 C 0.8100(8) 0.176(2) 0.1687(13) 0.277(17) Uiso 1 1 d D
C75 C 0.8231(6) 0.2413(16) 0.0449(12) 0.189(10) Uiso 1 1 d D
O15 O 0.7491(2) 0.7033(5) 0.5236(4) 0.088(2) Uiso 1 1 d D
C76 C 0.7181(6) 0.7373(16) 0.5105(11) 0.180(9) Uiso 1 1 d D
N8 N 0.6926(3) 0.7505(6) 0.5723(5) 0.080(2) Uiso 1 1 d D
C77 C 0.6564(7) 0.8022(19) 0.567(2) 0.235(14) Uiso 1 1 d D
C78 C 0.6947(10) 0.710(2) 0.6467(14) 0.259 Uiso 1 1 d D
O16 O 0.7106(5) 0.2216(14) 0.2598(12) 0.233 Uiso 1 1 d D
C79 C 0.6791(8) 0.258(2) 0.2366(15) 0.246(14) Uiso 1 1 d D
N9 N 0.6467(4) 0.2392(10) 0.2934(9) 0.145(5) Uiso 1 1 d D
C80 C 0.6659(6) 0.2251(13) 0.3639(11) 0.150(7) Uiso 1 1 d D
C81 C 0.6065(7) 0.2047(19) 0.3152(18) 0.215(12) Uiso 1 1 d D
C71 C 0.8602(5) 0.9882(9) 0.3010(10) 0.126 Uani 1 1 d D
H71A H 0.8593 0.9933 0.3548 0.152 Uiso 1 1 calc R
H71B H 0.8405 1.0250 0.2802 0.152 Uiso 1 1 calc R
C72 C 0.8996(5) 1.0107(14) 0.2750(12) 0.158 Uani 1 1 d D
H72A H 0.9052 1.0655 0.2893 0.238 Uiso 1 1 calc R
H72B H 0.9006 1.0063 0.2217 0.238 Uiso 1 1 calc R
H72C H 0.9192 0.9755 0.2966 0.238 Uiso 1 1 calc R

loop_
_atom_site_aniso_label
_atom_site_aniso_U_11
_atom_site_aniso_U_22
_atom_site_aniso_U_33
_atom_site_aniso_U_23
_atom_site_aniso_U_13
_atom_site_aniso_U_12
Zn1 0.0444(5) 0.0706(7) 0.0601(7) -0.0048(6) -0.0034(5) 0.0045(5)
Zn2 0.106(2) 0.0730(14) 0.0476(12) 0.0060(15) -0.0091(11) -0.010(3)
Ti1 0.1003(13) 0.0472(8) 0.0483(9) -0.0054(8) 0.0208(9) -0.0123(9)
Ti2 0.0486(7) 0.0454(7) 0.0405(7) 0.0009(6) 0.0024(6) -0.0060(6)
O1 0.193(11) 0.114(7) 0.173(11) 0.025(8) 0.105(9) 0.013(8)
O2 0.082(5) 0.267(13) 0.100(7) 0.074(8) 0.026(5) 0.069(7)
O3 0.075(7) 0.092(8) 0.208(17) 0.000 0.000 0.007(7)
O4 0.136(6) 0.064(4) 0.054(4) -0.013(3) 0.030(4) 0.004(4)
O5 0.105(5) 0.055(4) 0.062(4) 0.005(3) 0.005(4) -0.026(4)
O6 0.082(4) 0.056(3) 0.077(4) -0.001(3) 0.025(3) 0.000(3)
O7 0.153(11) 0.26(2) 0.141(11) 0.022(12) -0.091(10) 0.001(13)
O8 0.183(10) 0.080(5) 0.147(9) -0.030(6) -0.096(8) 0.008(6)
O9 0.056(3) 0.053(3) 0.043(3) -0.004(2) 0.001(2) 0.003(3)
O10 0.058(3) 0.046(3) 0.047(3) 0.005(3) -0.011(3) 0.003(3)
O11 0.070(3) 0.041(3) 0.047(3) 0.008(2) 0.004(3) -0.019(3)
O12 0.066(3) 0.050(3) 0.039(3) -0.004(3) 0.007(3) -0.008(3)
O13 0.038(4) 0.221(13) 0.070(6) 0.000 0.000 -0.054(7)
N1 0.105(6) 0.060(5) 0.069(5) 0.004(4) 0.033(5) -0.012(5)
N2 0.126(7) 0.035(3) 0.043(4) 0.000(3) 0.010(4) -0.016(4)
N4 0.039(3) 0.059(4) 0.054(4) 0.006(3) -0.001(3) -0.001(3)
N5 0.044(3) 0.037(3) 0.044(3) 0.007(3) 0.001(3) -0.001(3)
C1 0.072(8) 0.184(14) 0.110(11) -0.005(11) 0.022(7) 0.050(9)
C2 0.110(9) 0.118(9) 0.084(8) 0.048(7) 0.042(7) 0.065(8)
C3 0.115(9) 0.143(11) 0.054(6) 0.016(7) 0.018(6) 0.071(9)
C4 0.126(10) 0.119(10) 0.050(6) 0.012(7) 0.025(6) 0.048(9)
C5 0.108(8) 0.080(7) 0.063(6) 0.013(6) 0.037(6) 0.008(7)
C6 0.117(9) 0.062(6) 0.094(9) 0.015(6) 0.038(7) 0.003(7)
C7 0.120(9) 0.085(7) 0.087(8) 0.036(6) 0.049(7) 0.030(7)
C8 0.160(14) 0.123(12) 0.058(7) -0.017(7) 0.024(8) 0.027(11)
C9 0.25(2) 0.20(2) 0.052(8) -0.034(10) 0.014(10) 0.095(18)
C10 0.169(14) 0.119(11) 0.085(9) -0.005(8) 0.003(10) 0.066(11)
C11 0.181(17) 0.110(11) 0.124(13) -0.017(10) -0.004(12) 0.013(12)
C12 0.101(8) 0.086(7) 0.087(8) -0.002(6) 0.045(7) -0.021(7)
C13 0.130(9) 0.048(5) 0.047(5) 0.006(4) 0.021(6) -0.011(6)
C14 0.164(12) 0.046(5) 0.073(7) -0.008(5) 0.056(8) -0.009(7)
C15 0.166(11) 0.048(5) 0.064(6) 0.006(5) 0.031(7) -0.014(7)
C16 0.155(12) 0.059(6) 0.050(5) 0.017(5) 0.010(7) 0.007(7)
C17 0.143(10) 0.053(5) 0.055(6) 0.005(5) 0.003(6) 0.010(6)
C18 0.115(8) 0.040(4) 0.042(5) -0.001(4) 0.012(5) -0.015(5)
C19 0.109(8) 0.053(5) 0.048(5) 0.006(4) -0.011(5) -0.016(5)
C20 0.125(9) 0.070(7) 0.040(5) -0.003(5) 0.007(5) -0.054(7)
C21 0.135(10) 0.052(5) 0.034(5) -0.001(4) 0.001(5) -0.017(6)
C22 0.149(11) 0.082(7) 0.022(4) -0.018(4) 0.019(5) -0.055(8)
C23 0.165(12) 0.055(6) 0.030(4) 0.000(4) 0.013(6) -0.047(8)
C24 0.161(11) 0.042(5) 0.047(5) -0.010(4) 0.008(7) -0.036(7)
C25 0.151(11) 0.042(5) 0.040(5) 0.003(4) 0.019(6) 0.009(6)
C26 0.161(12) 0.052(6) 0.081(8) -0.014(5) 0.014(8) -0.040(7)
C27 0.193(15) 0.040(5) 0.094(9) -0.008(5) 0.010(9) -0.026(7)
C28 0.216(17) 0.046(5) 0.092(9) -0.018(6) 0.057(10) -0.029(8)
C29 0.135(9) 0.053(5) 0.064(6) -0.007(5) 0.001(7) -0.009(6)
N3 0.122(10) 0.108(10) 0.25(2) -0.087(12) 0.053(12) -0.034(9)
C30 0.141(12) 0.098(9) 0.161(13) -0.001(10) 0.042(11) -0.033(10)
C31 0.132(12) 0.126(12) 0.134(13) 0.021(11) 0.000(10) -0.071(11)
C32 0.136(11) 0.067(7) 0.078(8) -0.026(6) 0.044(8) -0.037(7)
C33 0.113(9) 0.082(7) 0.099(8) -0.033(7) 0.036(7) -0.031(8)
C34 0.144(13) 0.092(10) 0.150(15) -0.057(10) 0.030(11) -0.033(10)
C35 0.102(9) 0.088(8) 0.139(12) 0.017(9) -0.056(9) -0.031(8)
C36 0.087(8) 0.071(6) 0.091(8) 0.010(6) -0.042(7) -0.014(6)
C37 0.127(10) 0.055(5) 0.054(6) 0.002(5) -0.031(6) -0.011(6)
C38 0.067(5) 0.051(5) 0.054(5) -0.006(4) -0.021(4) -0.006(4)
C39 0.062(5) 0.050(5) 0.057(5) 0.010(4) -0.027(4) -0.007(4)
C40 0.056(5) 0.055(5) 0.071(6) 0.008(5) -0.008(4) -0.007(4)
C41 0.057(6) 0.078(7) 0.134(12) 0.001(7) -0.034(7) -0.017(5)
C42 0.103(7) 0.052(5) 0.037(4) 0.005(4) -0.010(5) -0.020(5)
C43 0.098(7) 0.071(6) 0.050(5) -0.008(5) -0.002(5) -0.007(6)
C44 0.072(6) 0.069(6) 0.059(6) -0.013(5) -0.007(4) -0.009(5)
C45 0.081(6) 0.053(5) 0.059(6) 0.001(4) -0.014(5) -0.008(5)
C46 0.046(4) 0.065(5) 0.072(6) 0.004(5) -0.002(4) 0.000(4)
C47 0.066(5) 0.065(5) 0.051(5) 0.002(4) -0.010(4) 0.001(5)
C48 0.049(5) 0.064(5) 0.084(7) -0.010(5) -0.013(4) 0.010(4)
C49 0.088(7) 0.064(6) 0.086(8) 0.009(6) -0.023(6) 0.010(6)
C50 0.067(5) 0.056(5) 0.084(7) 0.008(5) -0.009(5) 0.021(5)
C51 0.057(5) 0.050(5) 0.063(5) 0.008(4) 0.003(4) 0.005(4)
C52 0.051(4) 0.057(5) 0.045(4) 0.003(4) 0.002(4) 0.017(4)
C53 0.042(4) 0.039(4) 0.047(4) 0.003(3) 0.005(3) 0.002(3)
C54 0.044(4) 0.041(4) 0.045(4) 0.006(4) -0.004(3) -0.005(3)
C55 0.053(5) 0.045(4) 0.045(4) 0.007(4) 0.001(4) 0.004(4)
C56 0.054(5) 0.044(4) 0.050(5) -0.004(4) -0.002(4) 0.000(4)
C57 0.049(4) 0.055(5) 0.056(5) 0.002(4) -0.011(4) 0.011(4)
C58 0.057(5) 0.047(4) 0.040(4) -0.004(3) -0.007(3) 0.003(4)
C59 0.040(4) 0.049(4) 0.038(4) 0.000(4) 0.001(3) -0.006(4)
C60 0.055(5) 0.040(4) 0.075(6) 0.012(4) -0.013(4) -0.002(4)
C61 0.081(7) 0.052(5) 0.130(10) -0.009(6) -0.022(7) 0.023(5)
C62 0.074(6) 0.045(4) 0.072(6) -0.012(5) -0.014(5) 0.002(5)
C63 0.069(5) 0.059(5) 0.081(7) -0.001(5) -0.009(5) -0.004(4)
N6 0.054(4) 0.063(4) 0.086(6) 0.004(4) 0.003(4) -0.002(4)
C64 0.067(6) 0.075(6) 0.098(8) 0.018(6) -0.008(6) -0.014(6)
C65 0.047(5) 0.076(6) 0.099(8) 0.011(6) -0.020(5) -0.009(5)
C66 0.040(4) 0.055(5) 0.068(6) -0.002(4) 0.009(4) -0.009(4)
C67 0.076(6) 0.088(7) 0.081(7) 0.011(6) -0.017(6) -0.017(6)
C68 0.071(7) 0.097(8) 0.126(11) 0.023(8) -0.018(7) -0.005(6)
C69 0.110(9) 0.107(10) 0.099(9) -0.012(8) 0.033(8) 0.020(8)
C70 0.22(2) 0.120(13) 0.165(19) 0.011(13) 0.057(17) 0.023(14)
C71 0.126 0.126 0.126 0.000 0.000 0.000
C72 0.158 0.158 0.158 0.000 0.000 0.000

loop_
_atom_type_symbol
_atom_type_description
_atom_type_scat_dispersion_real
_atom_type_scat_dispersion_imag
_atom_type_scat_source
C C 0.0181 0.0091 'International Tables Vol C Tables 4.2.6.8 and 6.1.1.4'
H H 0.0000 0.0000 'International Tables Vol C Tables 4.2.6.8 and 6.1.1.4'
N N 0.0311 0.0180 'International Tables Vol C Tables 4.2.6.8 and 6.1.1.4'
O O 0.0492 0.0322 'International Tables Vol C Tables 4.2.6.8 and 6.1.1.4'
Ti Ti 0.2191 1.8069 'International Tables Vol C Tables 4.2.6.8 and 6.1.1.4'
Zn Zn -1.5491 0.6778 'International Tables Vol C Tables 4.2.6.8 and 6.1.1.4'

loop_
_geom_angle_atom_site_label_1
_geom_angle_atom_site_label_2
_geom_angle_atom_site_label_3
_geom_angle
_geom_angle_site_symmetry_1
_geom_angle_site_symmetry_3
N6 Zn1 O8 142.5(5) 3_565 1_554
N6 Zn1 O3 108.4(2) 3_565 .
O8 Zn1 O3 93.7(4) 1_554 .
N6 Zn1 O2 99.7(3) 3_565 .
O8 Zn1 O2 95.2(5) 1_554 .
O3 Zn1 O2 118.9(6) . .
N6 Zn1 O7 89.3(5) 3_565 1_554
O8 Zn1 O7 53.8(5) 1_554 1_554
O3 Zn1 O7 129.7(7) . 1_554
O2 Zn1 O7 103.0(6) . 1_554
N6 Zn1 C35 115.2(6) 3_565 1_554
O8 Zn1 C35 27.8(6) 1_554 1_554
O3 Zn1 C35 114.2(6) . 1_554
O2 Zn1 C35 99.8(5) . 1_554
O7 Zn1 C35 26.0(6) 1_554 1_554
N6 Zn1 C1 104.7(3) 3_565 .
O8 Zn1 C1 104.8(5) 1_554 .
O3 Zn1 C1 90.8(7) . .
O2 Zn1 C1 28.8(6) . .
O7 Zn1 C1 130.6(7) 1_554 .
C35 Zn1 C1 120.5(6) 1_554 .
Zn2 Zn2 O3 75.66(17) 2_775 .
Zn2 Zn2 N3 164.5(4) 2_775 4_655
O3 Zn2 N3 91.4(4) . 4_655
Zn2 Zn2 O1 82.1(7) 2_775 .
O3 Zn2 O1 86.2(4) . .
N3 Zn2 O1 106.0(6) 4_655 .
Zn2 Zn2 O1 71.7(6) 2_775 2_775
O3 Zn2 O1 83.8(5) . 2_775
N3 Zn2 O1 98.8(5) 4_655 2_775
O1 Zn2 O1 153.5(2) . 2_775
Zn2 Zn2 O13 78.44(8) 2_775 .
O3 Zn2 O13 154.1(2) . .
N3 Zn2 O13 114.1(4) 4_655 .
O1 Zn2 O13 90.2(5) . .
O1 Zn2 O13 88.1(4) 2_775 .
O12 Ti1 O5 99.0(3) . .
O12 Ti1 O6 91.8(3) . .
O5 Ti1 O6 103.6(3) . .
O12 Ti1 O4 165.5(3) . .
O5 Ti1 O4 93.4(3) . .
O6 Ti1 O4 92.5(3) . .
O12 Ti1 N1 84.0(3) . .
O5 Ti1 N1 158.2(4) . .
O6 Ti1 N1 97.9(3) . .
O4 Ti1 N1 81.7(3) . .
O12 Ti1 N2 84.9(3) . .
O5 Ti1 N2 83.7(3) . .
O6 Ti1 N2 172.4(3) . .
O4 Ti1 N2 89.1(3) . .
N1 Ti1 N2 75.0(3) . .
O12 Ti2 O11 90.9(2) . .
O12 Ti2 O10 99.1(2) . .
O11 Ti2 O10 104.1(3) . .
O12 Ti2 O9 165.6(3) . .
O11 Ti2 O9 92.7(2) . .
O10 Ti2 O9 93.5(2) . .
O12 Ti2 N4 84.8(3) . .
O11 Ti2 N4 97.8(3) . .
O10 Ti2 N4 157.6(2) . .
O9 Ti2 N4 80.9(3) . .
O12 Ti2 N5 84.5(2) . .
O11 Ti2 N5 172.9(3) . .
O10 Ti2 N5 82.0(2) . .
O9 Ti2 N5 90.5(2) . .
N4 Ti2 N5 76.5(2) . .
C1 O1 Zn2 124.5(14) . .
C1 O1 Zn2 146.7(14) . 2_775
Zn2 O1 Zn2 26.3(2) . 2_775
C1 O2 Zn1 97.6(13) . .
Zn2 O3 Zn2 28.7(3) 2_775 .
Zn2 O3 Zn1 116.8(5) 2_775 .
Zn2 O3 Zn1 113.6(5) . .
Zn2 O3 Zn1 113.6(5) 2_775 2_775
Zn2 O3 Zn1 116.8(5) . 2_775
Zn1 O3 Zn1 127.9(10) . 2_775
C5 O4 Ti1 140.0(6) . .
C25 O5 Ti1 140.4(6) . .
C69 O6 Ti1 135.6(8) . .
C35 O7 Zn1 89.1(14) . 1_556
C35 O8 Zn1 101.2(11) . 1_556
C39 O9 Ti2 141.5(4) . .
C59 O10 Ti2 140.4(4) . .
C71 O11 Ti2 131.9(8) . .
Ti2 O12 Ti1 157.7(3) . .
Zn2 O13 Zn2 23.11(17) . 2_775
C13 N1 C12 112.6(8) . .
C13 N1 Ti1 114.7(7) . .
C12 N1 Ti1 111.0(7) . .
C18 N2 C19 108.2(8) . .
C18 N2 Ti1 111.1(6) . .
C19 N2 Ti1 110.6(5) . .
C47 N4 C46 112.6(7) . .
C47 N4 Ti2 112.4(5) . .
C46 N4 Ti2 110.5(5) . .
C52 N5 C53 109.9(6) . .
C52 N5 Ti2 109.8(4) . .
C53 N5 Ti2 110.2(4) . .
O2 C1 O1 130.9(14) . .
O2 C1 C2 109.8(16) . .
O1 C1 C2 117.2(15) . .
O2 C1 Zn1 53.6(9) . .
O1 C1 Zn1 81.8(10) . .
C2 C1 Zn1 160.3(12) . .
C3 C2 C7 120.0 . .
C3 C2 C1 126.2(10) . .
C7 C2 C1 113.4(10) . .
C4 C3 C2 120.0 . .
C3 C4 C5 120.0 . .
C3 C4 C8 117.7(7) . .
C5 C4 C8 122.2(7) . .
O4 C5 C4 120.1(5) . .
O4 C5 C6 119.8(5) . .
C4 C5 C6 120.0 . .
C7 C6 C5 120.0 . .
C7 C6 C12 117.4(6) . .
C5 C6 C12 122.5(6) . .
C6 C7 C2 120.0 . .
C4 C8 C10 111.6(12) . .
C4 C8 C9 117.6(14) . .
C10 C8 C9 102.5(13) . .
C4 C8 C11 109.3(12) . .
C10 C8 C11 106.9(14) . .
C9 C8 C11 108.4(15) . .
N1 C12 C6 108.5(10) . .
N1 C13 C18 106.9(7) . .
N1 C13 C14 114.0(10) . .
C18 C13 C14 111.2(10) . .
C13 C14 C15 111.0(10) . .
C16 C15 C14 111.8(9) . .
C15 C16 C17 113.6(11) . .
C16 C17 C18 111.2(10) . .
N2 C18 C13 107.8(8) . .
N2 C18 C17 115.4(8) . .
C13 C18 C17 110.3(8) . .
C20 C19 N2 112.6(8) . .
C21 C20 C25 120.0 . .
C21 C20 C19 114.2(6) . .
C25 C20 C19 125.6(6) . .
C22 C21 C20 120.0 . .
C23 C22 C21 120.0 . .
C23 C22 C32 121.8(6) . .
C21 C22 C32 118.2(6) . .
C22 C23 C24 120.0 . .
C23 C24 C25 120.0 . .
C23 C24 C26 118.7(6) . .
C25 C24 C26 121.3(6) . .
O5 C25 C24 120.7(5) . .
O5 C25 C20 119.3(5) . .
C24 C25 C20 120.0 . .
C24 C26 C28 112.0(10) . .
C24 C26 C27 114.8(12) . .
C28 C26 C27 105.3(10) . .
C24 C26 C29 110.5(8) . .
C28 C26 C29 109.2(12) . .
C27 C26 C29 104.6(10) . .
C30 N3 C34 120.0 . .
C30 N3 Zn2 128.5(6) . 4_645
C34 N3 Zn2 111.4(6) . 4_645
C31 C30 N3 120.0 . .
C30 C31 C32 120.0 . .
C31 C32 C33 120.0 . .
C31 C32 C22 117.6(6) . .
C33 C32 C22 122.3(6) . .
C32 C33 C34 120.0 . .
C33 C34 N3 120.0 . .
O7 C35 O8 115.8(16) . .
O7 C35 C36 122.6(19) . .
O8 C35 C36 121.4(17) . .
O7 C35 Zn1 64.9(10) . 1_556
O8 C35 Zn1 51.0(8) . 1_556
C36 C35 Zn1 170.6(13) . 1_556
C37 C36 C41 120.0 . .
C37 C36 C35 120.1(10) . .
C41 C36 C35 119.9(10) . .
C36 C37 C38 120.0 . .
C39 C38 C37 120.0 . .
C39 C38 C42 120.2(5) . .
C37 C38 C42 119.8(5) . .
O9 C39 C40 118.0(4) . .
O9 C39 C38 122.0(4) . .
C40 C39 C38 120.0 . .
C39 C40 C41 120.0 . .
C39 C40 C46 121.6(5) . .
C41 C40 C46 118.4(5) . .
C40 C41 C36 120.0 . .
C44 C42 C45 110.9(8) . .
C44 C42 C38 113.3(7) . .
C45 C42 C38 109.6(8) . .
C44 C42 C43 103.5(8) . .
C45 C42 C43 107.2(8) . .
C38 C42 C43 112.1(8) . .
N4 C46 C40 111.8(6) . .
N4 C47 C52 108.6(7) . .
N4 C47 C48 113.8(7) . .
C52 C47 C48 110.2(7) . .
C49 C48 C47 112.5(8) . .
C48 C49 C50 110.2(8) . .
C51 C50 C49 109.5(8) . .
C50 C51 C52 110.1(7) . .
N5 C52 C47 107.2(6) . .
N5 C52 C51 113.3(6) . .
C47 C52 C51 112.8(7) . .
N5 C53 C54 115.7(6) . .
C55 C54 C59 120.0 . .
C55 C54 C53 116.1(4) . .
C59 C54 C53 123.8(4) . .
C54 C55 C56 120.0 . .
C55 C56 C57 120.0 . .
C55 C56 C66 118.8(3) . .
C57 C56 C66 120.7(3) . .
C58 C57 C56 120.0 . .
C59 C58 C57 120.0 . .
C59 C58 C60 121.3(4) . .
C57 C58 C60 118.7(4) . .
O10 C59 C58 119.8(4) . .
O10 C59 C54 120.0(4) . .
C58 C59 C54 120.0 . .
C62 C60 C63 111.5(8) . .
C62 C60 C58 111.3(7) . .
C63 C60 C58 109.1(7) . .
C62 C60 C61 105.1(8) . .
C63 C60 C61 109.0(8) . .
C58 C60 C61 110.8(7) . .
C64 N6 C68 120.0 . .
C64 N6 Zn1 120.2(3) . 3_465
C68 N6 Zn1 119.5(3) . 3_465
C65 C64 N6 120.0 . .
C64 C65 C66 120.0 . .
C67 C66 C65 120.0 . .
C67 C66 C56 119.4(4) . .
C65 C66 C56 120.6(4) . .
C66 C67 C68 120.0 . .
C67 C68 N6 120.0 . .
O6 C69 C70 116.2(14) . .
O14 C73 N7 118.5(18) . .
C73 N7 C75 120.9(11) . .
C73 N7 C74 119.1(12) . .
C75 N7 C74 119.9(12) . .
O15 C76 N8 115.8(17) . .
C76 N8 C77 121.6(18) . .
C76 N8 C78 127.2(18) . .
C77 N8 C78 111(2) . .
O16 C79 N9 105.5(17) . .
C80 N9 C81 96.1(18) . .
C80 N9 C79 107.9(16) . .
C81 N9 C79 152(2) . .
O11 C71 C72 112.0(14) . .

loop_
_geom_bond_atom_site_label_1
_geom_bond_atom_site_label_2
_geom_bond_distance
_geom_bond_site_symmetry_2
Zn1 N6 2.021(4) 3_565
Zn1 O8 2.032(10) 1_554
Zn1 O3 2.042(9) .
Zn1 O2 2.093(13) .
Zn1 O7 2.323(14) 1_554
Zn1 C35 2.566(15) 1_554
Zn1 C1 2.577(15) .
Zn2 Zn2 0.956(5) 2_775
Zn2 O3 1.929(19) .
Zn2 N3 2.048(8) 4_655
Zn2 O1 2.050(12) .
Zn2 O1 2.140(14) 2_775
Zn2 O13 2.386(11) .
Ti1 O12 1.836(5) .
Ti1 O5 1.845(6) .
Ti1 O6 1.857(8) .
Ti1 O4 1.938(7) .
Ti1 N1 2.217(8) .
Ti1 N2 2.254(9) .
Ti2 O12 1.829(5) .
Ti2 O11 1.868(5) .
Ti2 O10 1.874(5) .
Ti2 O9 1.923(5) .
Ti2 N4 2.203(7) .
Ti2 N5 2.275(6) .
O1 C1 1.27(2) .
O1 Zn2 2.140(14) 2_775
O2 C1 1.25(2) .
O3 Zn2 1.929(19) 2_775
O3 Zn1 2.042(9) 2_775
O4 C5 1.338(9) .
O5 C25 1.346(9) .
O6 C69 1.419(14) .
O7 C35 1.13(2) .
O7 Zn1 2.323(14) 1_556
O8 C35 1.22(2) .
O8 Zn1 2.032(10) 1_556
O9 C39 1.340(7) .
O10 C59 1.329(6) .
O11 C71 1.457(14) .
O13 Zn2 2.386(11) 2_775
N1 C13 1.483(15) .
N1 C12 1.531(14) .
N2 C18 1.497(11) .
N2 C19 1.539(14) .
N4 C47 1.468(11) .
N4 C46 1.486(11) .
N5 C52 1.496(10) .
N5 C53 1.499(10) .
C1 C2 1.599(15) .
C2 C3 1.3900 .
C2 C7 1.3900 .
C3 C4 1.3900 .
C4 C5 1.3900 .
C4 C8 1.507(18) .
C5 C6 1.3900 .
C6 C7 1.3900 .
C6 C12 1.545(13) .
C8 C10 1.53(2) .
C8 C9 1.552(13) .
C8 C11 1.572(15) .
C13 C18 1.507(15) .
C13 C14 1.510(14) .
C14 C15 1.548(14) .
C15 C16 1.429(18) .
C16 C17 1.473(16) .
C17 C18 1.549(12) .
C19 C20 1.495(10) .
C20 C21 1.3900 .
C20 C25 1.3900 .
C21 C22 1.3900 .
C22 C23 1.3900 .
C22 C32 1.544(9) .
C23 C24 1.3900 .
C24 C25 1.3900 .
C24 C26 1.517(16) .
C26 C28 1.533(19) .
C26 C27 1.571(12) .
C26 C29 1.578(18) .
N3 C30 1.3900 .
N3 C34 1.3900 .
N3 Zn2 2.048(8) 4_645
C30 C31 1.3900 .
C31 C32 1.3900 .
C32 C33 1.3900 .
C33 C34 1.3900 .
C35 C36 1.472(15) .
C35 Zn1 2.566(15) 1_556
C36 C37 1.3900 .
C36 C41 1.3900 .
C37 C38 1.3900 .
C38 C39 1.3900 .
C38 C42 1.542(12) .
C39 C40 1.3900 .
C40 C41 1.3900 .
C40 C46 1.512(11) .
C42 C44 1.531(13) .
C42 C45 1.536(13) .
C42 C43 1.598(13) .
C47 C52 1.525(11) .
C47 C48 1.546(11) .
C48 C49 1.496(15) .
C49 C50 1.573(15) .
C50 C51 1.525(12) .
C51 C52 1.544(12) .
C53 C54 1.512(8) .
C54 C55 1.3900 .
C54 C59 1.3900 .
C55 C56 1.3900 .
C56 C57 1.3900 .
C56 C66 1.526(5) .
C57 C58 1.3900 .
C58 C59 1.3900 .
C58 C60 1.561(9) .
C60 C62 1.504(13) .
C60 C63 1.539(14) .
C60 C61 1.572(13) .
N6 C64 1.3900 .
N6 C68 1.3900 .
N6 Zn1 2.021(4) 3_465
C64 C65 1.3900 .
C65 C66 1.3900 .
C66 C67 1.3900 .
C67 C68 1.3900 .
C69 C70 1.526(16) .
O14 C73 1.220(17) .
C73 N7 1.432(17) .
N7 C75 1.462(17) .
N7 C74 1.495(18) .
O15 C76 1.227(16) .
C76 N8 1.444(16) .
N8 C77 1.515(18) .
N8 C78 1.524(19) .
O16 C79 1.311(18) .
C79 N9 1.551(18) .
N9 C80 1.469(16) .
N9 C81 1.539(17) .
C71 C72 1.474(16) .
